data_7024686
loop_
_publ_author_name
'Clegg, Jack K.'
'Hayter, Michael J.'
'Jolliffe, Katrina A.'
'Lindoy, Leonard F.'
'McMurtrie, John C.'
'Meehan, George V.'
'Neville, Suzanne M.'
'Parsons, Simon'
'Tasker, Peter A.'
'Turner, Peter'
'White, Fraser J.'

_publ_section_title
;
 New discrete and polymeric supramolecular architectures derived from
 dinuclear Co(II), Ni(II) and Cu(II) complexes of aryl-linked
 bis-beta-diketonato ligands and nitrogen bases: synthetic, structural and
 high pressure studies.
;
_journal_issue 11
_journal_name_full 'Dalton transactions (Cambridge, England : 2003)'
_journal_page_first 2804
_journal_page_last 2815
_journal_paper_doi 10.1039/b920199h
_journal_volume 39
_journal_year 2010
_chemical_formula_moiety ' C60 H92 N4 Ni2 O8, C5 H11 N'
_chemical_formula_sum 'C65 H103 N5 Ni2 O8'
_chemical_formula_weight 1199.94
_chemical_name_systematic
;
?
;
_space_group_IT_number 14
_symmetry_cell_setting monoclinic
_symmetry_space_group_name_Hall '-P 2yn'
_symmetry_space_group_name_H-M 'P 1 21/n 1'
_atom_sites_solution_hydrogens geom
_atom_sites_solution_primary direct
_atom_sites_solution_secondary difmap
_audit_creation_method SHELXL-97
_cell_angle_alpha 90.00
_cell_angle_beta 101.990(2)
_cell_angle_gamma 90.00
_cell_formula_units_Z 4
_cell_length_a 22.411(3)
_cell_length_b 10.9718(15)
_cell_length_c 27.490(4)
_cell_measurement_reflns_used 6552
_cell_measurement_temperature 150(2)
_cell_measurement_theta_max 24.90
_cell_measurement_theta_min 2.267
_cell_volume 6612.0(16)
_computing_cell_refinement 'SAINT (Bruker-Nonius, 2003)'
_computing_data_collection 'APEX (Bruker-Nonius, 2003)'
_computing_data_reduction 'SAINT (Bruker-Nonius, 2003), XPREP (Bruker-Nonius, 2003)'
_computing_molecular_graphics 'ORTEP-3 (Farrugia, 1997), WINGX-32 (Farrugia, 1999)'
_computing_publication_material 'enCIFer 1.1 (CCDC, 2005)'
_computing_structure_refinement 'SHELXL-97 (Sheldrick, 1997)'
_computing_structure_solution 'SIR97 (Altomare, et. al. 1999)'
_diffrn_ambient_temperature 150(2)
_diffrn_measured_fraction_theta_full 0.999
_diffrn_measured_fraction_theta_max 0.998
_diffrn_measurement_device_type APEXII-FR591
_diffrn_measurement_method \w+\f
_diffrn_radiation_monochromator graphite
_diffrn_radiation_source 'rotating anode'
_diffrn_radiation_type MoK\a
_diffrn_radiation_wavelength 0.71073
_diffrn_reflns_av_R_equivalents 0.0853
_diffrn_reflns_av_sigmaI/netI 0.0752
_diffrn_reflns_limit_h_max 26
_diffrn_reflns_limit_h_min -26
_diffrn_reflns_limit_k_max 13
_diffrn_reflns_limit_k_min -13
_diffrn_reflns_limit_l_max 33
_diffrn_reflns_limit_l_min -33
_diffrn_reflns_number 53078
_diffrn_reflns_theta_full 25.00
_diffrn_reflns_theta_max 25.32
_diffrn_reflns_theta_min 1.51
_diffrn_standards_decay_% 0
_diffrn_standards_interval_count 0
_diffrn_standards_interval_time 0
_diffrn_standards_number 0
_exptl_absorpt_coefficient_mu 0.624
_exptl_absorpt_correction_T_max 0.951
_exptl_absorpt_correction_T_min 0.828
_exptl_absorpt_correction_type multi-scan
_exptl_absorpt_process_details 'SADABS (Sheldrick, 2007)'
_exptl_crystal_colour green
_exptl_crystal_density_diffrn 1.205
_exptl_crystal_density_method 'not measured'
_exptl_crystal_description needle
_exptl_crystal_F_000 2592
_exptl_crystal_size_max 0.280
_exptl_crystal_size_mid 0.100
_exptl_crystal_size_min 0.080
_refine_diff_density_max 0.662
_refine_diff_density_min -0.269
_refine_diff_density_rms 0.064
_refine_ls_extinction_method none
_refine_ls_goodness_of_fit_ref 1.035
_refine_ls_hydrogen_treatment mixed
_refine_ls_matrix_type full
_refine_ls_number_parameters 770
_refine_ls_number_reflns 12025
_refine_ls_number_restraints 17
_refine_ls_restrained_S_all 1.038
_refine_ls_R_factor_all 0.1000
_refine_ls_R_factor_gt 0.0501
_refine_ls_shift/su_max 0.001
_refine_ls_shift/su_mean 0.000
_refine_ls_structure_factor_coef Fsqd
_refine_ls_weighting_details 'calc w=1/[\s^2^(Fo^2^)+(0.0484P)^2^+0.8661P] where P=(Fo^2^+2Fc^2^)/3'
_refine_ls_weighting_scheme calc
_refine_ls_wR_factor_gt 0.0977
_refine_ls_wR_factor_ref 0.1136
_reflns_number_gt 7701
_reflns_number_total 12025
_reflns_threshold_expression >2sigma(I)
_cod_data_source_file b920199h.txt
_cod_data_source_block lj249sad
_cod_original_cell_volume 6612.0(15)
_cod_original_sg_symbol_H-M P21/n
_cod_database_code 7024686

loop_
_symmetry_equiv_pos_as_xyz
'x, y, z'
'-x+1/2, y+1/2, -z+1/2'
'-x, -y, -z'
'x-1/2, -y-1/2, z-1/2'

loop_
_atom_site_label
_atom_site_type_symbol
_atom_site_fract_x
_atom_site_fract_y
_atom_site_fract_z
_atom_site_U_iso_or_equiv
_atom_site_adp_type
_atom_site_occupancy
_atom_site_symmetry_multiplicity
_atom_site_calc_flag
_atom_site_refinement_flags
_atom_site_disorder_assembly
_atom_site_disorder_group
C1 C 0.1640(2) -0.2790(3) 0.43072(14) 0.0613(13) Uani 1 1 d . . .
H1A H 0.1991 -0.2767 0.4146 0.092 Uiso 1 1 calc R . .
H1B H 0.1460 -0.1974 0.4300 0.092 Uiso 1 1 calc R . .
H1C H 0.1335 -0.3363 0.4130 0.092 Uiso 1 1 calc R . .
C2 C 0.21492(16) -0.4451(3) 0.48617(14) 0.0398(9) Uani 1 1 d . . .
H2A H 0.2502 -0.4405 0.4703 0.060 Uiso 1 1 calc R . .
H2B H 0.1856 -0.5043 0.4684 0.060 Uiso 1 1 calc R . .
H2C H 0.2284 -0.4707 0.5209 0.060 Uiso 1 1 calc R . .
C3 C 0.12889(16) -0.3303(3) 0.50830(17) 0.0567(12) Uani 1 1 d . . .
H3A H 0.1003 -0.3900 0.4899 0.085 Uiso 1 1 calc R . .
H3B H 0.1088 -0.2507 0.5073 0.085 Uiso 1 1 calc R . .
H3C H 0.1419 -0.3568 0.5429 0.085 Uiso 1 1 calc R . .
C4 C 0.18475(15) -0.3201(3) 0.48442(13) 0.0328(8) Uani 1 1 d . . .
C5 C 0.22547(14) -0.2183(3) 0.51217(11) 0.0257(7) Uani 1 1 d . . .
C6 C 0.28486(14) -0.2439(3) 0.53865(12) 0.0263(7) Uani 1 1 d . . .
H6 H 0.2976 -0.3267 0.5403 0.032 Uiso 1 1 calc R . .
C7 C 0.32667(14) -0.1577(3) 0.56273(11) 0.0225(7) Uani 1 1 d . . .
C8 C 0.38823(13) -0.1995(3) 0.59132(11) 0.0215(7) Uani 1 1 d . . .
C9 C 0.42752(14) -0.1132(3) 0.61806(11) 0.0238(7) Uani 1 1 d . . .
H9 H 0.4149 -0.0304 0.6172 0.029 Uiso 1 1 calc R . .
C10 C 0.48478(14) -0.1448(3) 0.64601(11) 0.0233(7) Uani 1 1 d . . .
C11 C 0.50195(15) -0.2670(3) 0.64680(12) 0.0313(8) Uani 1 1 d . . .
H11 H 0.5408 -0.2913 0.6653 0.038 Uiso 1 1 calc R . .
C12 C 0.46310(15) -0.3528(3) 0.62096(13) 0.0320(8) Uani 1 1 d . . .
H12 H 0.4752 -0.4359 0.6222 0.038 Uiso 1 1 calc R . .
C13 C 0.40682(15) -0.3198(3) 0.59329(12) 0.0290(8) Uani 1 1 d . . .
H13 H 0.3807 -0.3802 0.5755 0.035 Uiso 1 1 calc R . .
C14 C 0.52376(14) -0.0457(3) 0.67444(11) 0.0247(7) Uani 1 1 d . . .
C15 C 0.57910(14) -0.0753(3) 0.70669(12) 0.0286(8) Uani 1 1 d . . .
H15 H 0.5912 -0.1584 0.7084 0.034 Uiso 1 1 calc R . .
C16 C 0.61810(14) 0.0083(3) 0.73665(11) 0.0251(7) Uani 1 1 d . A .
C17 C 0.67861(14) -0.0343(3) 0.76947(12) 0.0289(8) Uani 1 1 d . . .
C18 C 0.7291(5) 0.0541(13) 0.7611(5) 0.0390(16) Uani 0.50 1 d P A 1
H18A H 0.7161 0.1382 0.7650 0.058 Uiso 0.50 1 calc PR A 1
H18B H 0.7364 0.0428 0.7275 0.058 Uiso 0.50 1 calc PR A 1
H18C H 0.7667 0.0374 0.7855 0.058 Uiso 0.50 1 calc PR A 1
C19 C 0.6679(4) -0.0250(12) 0.8234(4) 0.0390(16) Uani 0.50 1 d P A 1
H19A H 0.7053 -0.0485 0.8470 0.058 Uiso 0.50 1 calc PR A 1
H19B H 0.6346 -0.0796 0.8272 0.058 Uiso 0.50 1 calc PR A 1
H19C H 0.6572 0.0591 0.8301 0.058 Uiso 0.50 1 calc PR A 1
C20 C 0.6974(5) -0.1613(10) 0.7596(4) 0.0390(16) Uani 0.50 1 d P A 1
H20A H 0.7009 -0.1683 0.7247 0.058 Uiso 0.50 1 calc PR A 1
H20B H 0.6667 -0.2191 0.7662 0.058 Uiso 0.50 1 calc PR A 1
H20C H 0.7369 -0.1797 0.7813 0.058 Uiso 0.50 1 calc PR A 1
C18A C 0.7247(10) 0.0634(19) 0.7761(6) 0.031(5) Uiso 0.25 1 d P A 2
H18D H 0.7628 0.0337 0.7970 0.046 Uiso 0.25 1 calc PR A 2
H18E H 0.7098 0.1336 0.7922 0.046 Uiso 0.25 1 calc PR A 2
H18F H 0.7321 0.0878 0.7436 0.046 Uiso 0.25 1 calc PR A 2
C19A C 0.7081(9) -0.1459(19) 0.7478(8) 0.040(6) Uiso 0.25 1 d P A 2
H19D H 0.7143 -0.1260 0.7145 0.061 Uiso 0.25 1 calc PR A 2
H19E H 0.6811 -0.2167 0.7460 0.061 Uiso 0.25 1 calc PR A 2
H19F H 0.7476 -0.1648 0.7695 0.061 Uiso 0.25 1 calc PR A 2
C20A C 0.6636(12) -0.073(2) 0.8199(10) 0.071(9) Uiso 0.25 1 d P A 2
H20D H 0.7016 -0.0840 0.8446 0.106 Uiso 0.25 1 calc PR A 2
H20E H 0.6408 -0.1499 0.8156 0.106 Uiso 0.25 1 calc PR A 2
H20F H 0.6389 -0.0098 0.8313 0.106 Uiso 0.25 1 calc PR A 2
C18B C 0.6839(8) 0.0223(15) 0.8224(6) 0.035(5) Uiso 0.25 1 d P A 3
H18G H 0.7233 0.0003 0.8433 0.053 Uiso 0.25 1 calc PR A 3
H18H H 0.6509 -0.0090 0.8373 0.053 Uiso 0.25 1 calc PR A 3
H18I H 0.6807 0.1113 0.8196 0.053 Uiso 0.25 1 calc PR A 3
C19B C 0.6855(7) -0.1707(14) 0.7752(5) 0.024(4) Uiso 0.25 1 d P A 3
H19G H 0.6810 -0.2083 0.7423 0.036 Uiso 0.25 1 calc PR A 3
H19H H 0.6540 -0.2025 0.7917 0.036 Uiso 0.25 1 calc PR A 3
H19I H 0.7259 -0.1899 0.7952 0.036 Uiso 0.25 1 calc PR A 3
C20B C 0.7289(10) 0.0206(19) 0.7461(7) 0.048(6) Uiso 0.25 1 d P A 3
H20G H 0.7175 0.1037 0.7347 0.072 Uiso 0.25 1 calc PR A 3
H20H H 0.7342 -0.0294 0.7177 0.072 Uiso 0.25 1 calc PR A 3
H20I H 0.7673 0.0227 0.7709 0.072 Uiso 0.25 1 calc PR A 3
C21 C 0.0526(2) 0.3703(4) 0.5169(2) 0.0512(14) Uani 0.80 1 d P B 1
H21A H 0.0756 0.3972 0.4922 0.077 Uiso 0.80 1 calc PR B 1
H21B H 0.0654 0.4179 0.5475 0.077 Uiso 0.80 1 calc PR B 1
H21C H 0.0089 0.3824 0.5039 0.077 Uiso 0.80 1 calc PR B 1
C22 C 0.0377(2) 0.1641(5) 0.4813(2) 0.0684(18) Uani 0.80 1 d P B 1
H22A H -0.0065 0.1767 0.4727 0.103 Uiso 0.80 1 calc PR B 1
H22B H 0.0464 0.0773 0.4875 0.103 Uiso 0.80 1 calc PR B 1
H22C H 0.0559 0.1913 0.4537 0.103 Uiso 0.80 1 calc PR B 1
C23 C 0.0354(2) 0.1967(6) 0.5697(2) 0.0601(16) Uani 0.80 1 d P B 1
H23A H -0.0085 0.2138 0.5609 0.090 Uiso 0.80 1 calc PR B 1
H23B H 0.0535 0.2409 0.6002 0.090 Uiso 0.80 1 calc PR B 1
H23C H 0.0418 0.1090 0.5751 0.090 Uiso 0.80 1 calc PR B 1
C21A C 0.0548(8) 0.2804(17) 0.4749(7) 0.041(5) Uiso 0.20 1 d P B 2
H21D H 0.0122 0.2668 0.4585 0.061 Uiso 0.20 1 calc PR B 2
H21E H 0.0815 0.2347 0.4573 0.061 Uiso 0.20 1 calc PR B 2
H21F H 0.0643 0.3675 0.4742 0.061 Uiso 0.20 1 calc PR B 2
C22A C 0.0327(10) 0.1216(19) 0.5366(9) 0.054(6) Uiso 0.20 1 d P B 2
H22D H -0.0114 0.1325 0.5254 0.081 Uiso 0.20 1 calc PR B 2
H22E H 0.0420 0.1018 0.5721 0.081 Uiso 0.20 1 calc PR B 2
H22F H 0.0465 0.0551 0.5179 0.081 Uiso 0.20 1 calc PR B 2
C23A C 0.0422(9) 0.3416(17) 0.5602(7) 0.042(5) Uiso 0.20 1 d P B 2
H23D H 0.0633 0.4180 0.5561 0.064 Uiso 0.20 1 calc PR B 2
H23E H 0.0512 0.3181 0.5953 0.064 Uiso 0.20 1 calc PR B 2
H23F H -0.0019 0.3529 0.5489 0.064 Uiso 0.20 1 calc PR B 2
C24 C 0.06493(14) 0.2374(3) 0.52808(13) 0.0310(8) Uani 1 1 d . . .
C25 C 0.13386(14) 0.2095(3) 0.54358(12) 0.0265(7) Uani 1 1 d . B .
C26 C 0.17207(14) 0.2868(3) 0.57796(12) 0.0287(8) Uani 1 1 d . . .
H26 H 0.1529 0.3508 0.5923 0.034 Uiso 1 1 calc R B .
C27 C 0.23544(14) 0.2770(3) 0.59264(11) 0.0238(7) Uani 1 1 d . B .
C28 C 0.27085(14) 0.3719(3) 0.62609(11) 0.0223(7) Uani 1 1 d . . .
C29 C 0.33086(14) 0.3451(3) 0.64958(11) 0.0217(7) Uani 1 1 d . B .
H29 H 0.3468 0.2666 0.6452 0.026 Uiso 1 1 calc R . .
C30 C 0.36791(14) 0.4297(3) 0.67914(11) 0.0233(7) Uani 1 1 d . . .
C31 C 0.34395(14) 0.5449(3) 0.68485(12) 0.0299(8) Uani 1 1 d . B .
H31 H 0.3686 0.6047 0.7045 0.036 Uiso 1 1 calc R . .
C32 C 0.28497(16) 0.5723(3) 0.66217(13) 0.0364(9) Uani 1 1 d . . .
H32 H 0.2692 0.6510 0.6665 0.044 Uiso 1 1 calc R B .
C33 C 0.24819(15) 0.4876(3) 0.63317(13) 0.0323(8) Uani 1 1 d . B .
H33 H 0.2074 0.5080 0.6180 0.039 Uiso 1 1 calc R . .
C34 C 0.43207(14) 0.3921(3) 0.70320(11) 0.0238(7) Uani 1 1 d . A .
C35 C 0.46491(14) 0.4610(3) 0.74276(11) 0.0273(7) Uani 1 1 d . . .
H35 H 0.4452 0.5300 0.7532 0.033 Uiso 1 1 calc R B .
C36 C 0.52460(15) 0.4360(3) 0.76817(12) 0.0270(8) Uani 1 1 d . A .
C37 C 0.55747(15) 0.5233(3) 0.80917(12) 0.0324(8) Uani 1 1 d . . .
C38 C 0.56201(19) 0.4583(4) 0.85908(13) 0.0507(10) Uani 1 1 d . B .
H38A H 0.5836 0.3807 0.8586 0.076 Uiso 1 1 calc R . .
H38B H 0.5209 0.4428 0.8647 0.076 Uiso 1 1 calc R . .
H38C H 0.5844 0.5098 0.8859 0.076 Uiso 1 1 calc R . .
C39 C 0.62144(17) 0.5461(4) 0.80031(15) 0.0493(10) Uani 1 1 d . B .
H39A H 0.6187 0.5895 0.7688 0.074 Uiso 1 1 calc R . .
H39B H 0.6423 0.4680 0.7990 0.074 Uiso 1 1 calc R . .
H39C H 0.6445 0.5956 0.8275 0.074 Uiso 1 1 calc R . .
C40 C 0.52523(18) 0.6453(3) 0.81059(15) 0.0526(11) Uani 1 1 d . B .
H40A H 0.5503 0.6983 0.8354 0.079 Uiso 1 1 calc R . .
H40B H 0.4856 0.6318 0.8195 0.079 Uiso 1 1 calc R . .
H40C H 0.5191 0.6839 0.7778 0.079 Uiso 1 1 calc R . .
C41 C 0.26612(19) 0.0208(3) 0.43972(13) 0.0462(10) Uani 1 1 d . . .
H41A H 0.2246 -0.0091 0.4252 0.055 Uiso 1 1 calc R . .
H41B H 0.2908 -0.0499 0.4546 0.055 Uiso 1 1 calc R . .
C42 C 0.2940(2) 0.0730(4) 0.39849(15) 0.0617(13) Uani 1 1 d . . .
H42A H 0.2922 0.0113 0.3719 0.074 Uiso 1 1 calc R . .
H42B H 0.3374 0.0929 0.4118 0.074 Uiso 1 1 calc R . .
C43 C 0.2602(2) 0.1874(4) 0.37676(14) 0.0586(12) Uani 1 1 d . . .
H43A H 0.2819 0.2254 0.3527 0.070 Uiso 1 1 calc R . .
H43B H 0.2186 0.1654 0.3588 0.070 Uiso 1 1 calc R . .
C44 C 0.2562(2) 0.2770(3) 0.41764(14) 0.0537(11) Uani 1 1 d . . .
H44A H 0.2975 0.3080 0.4323 0.064 Uiso 1 1 calc R . .
H44B H 0.2307 0.3471 0.4035 0.064 Uiso 1 1 calc R . .
C45 C 0.22938(18) 0.2187(3) 0.45762(13) 0.0415(9) Uani 1 1 d . . .
H45A H 0.2294 0.2789 0.4845 0.050 Uiso 1 1 calc R . .
H45B H 0.1864 0.1967 0.4436 0.050 Uiso 1 1 calc R . .
C46 C 0.15564(17) -0.0931(4) 0.60768(15) 0.0496(10) Uani 1 1 d . . .
H46A H 0.1662 -0.1750 0.5969 0.059 Uiso 1 1 calc R . .
H46B H 0.1228 -0.0601 0.5812 0.059 Uiso 1 1 calc R . .
C47 C 0.1312(2) -0.1070(4) 0.65363(17) 0.0655(13) Uani 1 1 d . . .
H47A H 0.1091 -0.0316 0.6588 0.079 Uiso 1 1 calc R . .
H47B H 0.1014 -0.1748 0.6488 0.079 Uiso 1 1 calc R . .
C48 C 0.1779(2) -0.1313(4) 0.69878(16) 0.0660(13) Uani 1 1 d . . .
H48A H 0.1902 -0.2180 0.6988 0.079 Uiso 1 1 calc R . .
H48B H 0.1599 -0.1177 0.7283 0.079 Uiso 1 1 calc R . .
C49 C 0.2331(2) -0.0539(5) 0.70308(15) 0.0749(15) Uani 1 1 d . . .
H49A H 0.2664 -0.0906 0.7281 0.090 Uiso 1 1 calc R . .
H49B H 0.2242 0.0273 0.7156 0.090 Uiso 1 1 calc R . .
C50 C 0.25512(18) -0.0369(5) 0.65588(13) 0.0580(12) Uani 1 1 d . . .
H50A H 0.2838 0.0327 0.6603 0.070 Uiso 1 1 calc R . .
H50B H 0.2783 -0.1105 0.6503 0.070 Uiso 1 1 calc R . .
C51 C 0.61316(17) 0.2109(3) 0.63736(15) 0.0464(10) Uani 1 1 d . . .
H51A H 0.5952 0.1295 0.6283 0.056 Uiso 1 1 calc R . .
H51B H 0.6491 0.1998 0.6648 0.056 Uiso 1 1 calc R . .
C52 C 0.63428(19) 0.2639(4) 0.59276(15) 0.0538(11) Uani 1 1 d . . .
H52A H 0.6677 0.2130 0.5852 0.065 Uiso 1 1 calc R . .
H52B H 0.6001 0.2621 0.5635 0.065 Uiso 1 1 calc R . .
C53 C 0.65620(18) 0.3918(4) 0.60206(15) 0.0528(11) Uani 1 1 d . . .
H53A H 0.6638 0.4272 0.5708 0.063 Uiso 1 1 calc R . .
H53B H 0.6952 0.3918 0.6268 0.063 Uiso 1 1 calc R . .
C54 C 0.61055(19) 0.4692(3) 0.62094(14) 0.0488(10) Uani 1 1 d . . .
H54A H 0.5744 0.4819 0.5939 0.059 Uiso 1 1 calc R . .
H54B H 0.6288 0.5499 0.6309 0.059 Uiso 1 1 calc R . .
C55 C 0.59081(16) 0.4106(3) 0.66491(13) 0.0373(9) Uani 1 1 d . . .
H55A H 0.6259 0.4096 0.6935 0.045 Uiso 1 1 calc R . .
H55B H 0.5583 0.4609 0.6743 0.045 Uiso 1 1 calc R . .
C56 C 0.42325(18) 0.0874(4) 0.75238(17) 0.0651(13) Uani 1 1 d . . .
H56A H 0.4135 0.0532 0.7183 0.078 Uiso 1 1 calc R . .
H56B H 0.4013 0.1659 0.7517 0.078 Uiso 1 1 calc R . .
C57 C 0.3997(2) 0.0015(6) 0.7868(2) 0.102(2) Uani 1 1 d . . .
H57A H 0.3546 0.0059 0.7795 0.123 Uiso 1 1 calc R . .
H57B H 0.4112 -0.0828 0.7796 0.123 Uiso 1 1 calc R . .
C58 C 0.4224(3) 0.0260(6) 0.8400(2) 0.0970(19) Uani 1 1 d . . .
H58A H 0.4130 -0.0449 0.8594 0.116 Uiso 1 1 calc R . .
H58B H 0.4004 0.0974 0.8497 0.116 Uiso 1 1 calc R . .
C59 C 0.4890(2) 0.0502(4) 0.85337(17) 0.0693(14) Uani 1 1 d . . .
H59A H 0.5113 -0.0278 0.8536 0.083 Uiso 1 1 calc R . .
H59B H 0.4993 0.0847 0.8874 0.083 Uiso 1 1 calc R . .
C60 C 0.5099(2) 0.1371(4) 0.81787(14) 0.0568(11) Uani 1 1 d . . .
H60A H 0.4965 0.2203 0.8246 0.068 Uiso 1 1 calc R . .
H60B H 0.5551 0.1371 0.8249 0.068 Uiso 1 1 calc R . .
C61 C 0.4432(3) 0.1347(6) 0.5348(2) 0.0585(7) Uani 0.75 1 d PD C 1
H61A H 0.4359 0.0459 0.5309 0.070 Uiso 0.75 1 calc PR C 1
H61B H 0.4731 0.1485 0.5663 0.070 Uiso 0.75 1 calc PR C 1
C62 C 0.4695(4) 0.1832(5) 0.4907(3) 0.0585(7) Uani 0.75 1 d PD C 1
H62A H 0.4425 0.1603 0.4587 0.070 Uiso 0.75 1 calc PR C 1
H62B H 0.5105 0.1484 0.4917 0.070 Uiso 0.75 1 calc PR C 1
C64 C 0.4177(3) 0.3881(7) 0.5057(3) 0.0585(7) Uani 0.75 1 d PD C 1
H64A H 0.3854 0.3830 0.4751 0.070 Uiso 0.75 1 calc PR C 1
H64B H 0.4251 0.4754 0.5139 0.070 Uiso 0.75 1 calc PR C 1
C65 C 0.3963(4) 0.3284(7) 0.5465(3) 0.0585(7) Uani 0.75 1 d PD C 1
H65A H 0.4264 0.3409 0.5780 0.070 Uiso 0.75 1 calc PR C 1
H65B H 0.3571 0.3652 0.5503 0.070 Uiso 0.75 1 calc PR C 1
C63 C 0.4736(3) 0.3333(5) 0.4962(2) 0.0585(7) Uani 0.75 1 d PD C 1
H63A H 0.5079 0.3545 0.5239 0.070 Uiso 0.75 1 calc PR C 1
H63B H 0.4824 0.3684 0.4653 0.070 Uiso 0.75 1 calc PR C 1
C61A C 0.4101(11) 0.314(2) 0.5515(10) 0.053(2) Uiso 0.25 1 d PD D 2
H61C H 0.3711 0.2736 0.5366 0.064 Uiso 0.25 1 calc PR D 2
H61D H 0.4023 0.3758 0.5758 0.064 Uiso 0.25 1 calc PR D 2
C62A C 0.4383(9) 0.375(2) 0.5107(9) 0.053(2) Uiso 0.25 1 d PD D 2
H62C H 0.4799 0.4048 0.5251 0.064 Uiso 0.25 1 calc PR D 2
H62D H 0.4131 0.4451 0.4960 0.064 Uiso 0.25 1 calc PR D 2
C63A C 0.4406(8) 0.2751(16) 0.4695(6) 0.053(2) Uiso 0.25 1 d PD D 2
H63C H 0.4016 0.2300 0.4608 0.064 Uiso 0.25 1 calc PR D 2
H63D H 0.4492 0.3128 0.4389 0.064 Uiso 0.25 1 calc PR D 2
C65A C 0.4720(10) 0.2242(18) 0.4841(8) 0.053(2) Uiso 0.25 1 d PD D 2
H65C H 0.5071 0.2746 0.5006 0.064 Uiso 0.25 1 calc PR D 2
H65D H 0.4852 0.1756 0.4579 0.064 Uiso 0.25 1 calc PR D 2
C64A C 0.4554(9) 0.1410(19) 0.5209(7) 0.053(2) Uiso 0.25 1 d PD D 2
H64C H 0.4143 0.1065 0.5081 0.064 Uiso 0.25 1 calc PR D 2
H64D H 0.4850 0.0730 0.5278 0.064 Uiso 0.25 1 calc PR D 2
N1 N 0.26238(12) 0.1088(2) 0.47919(10) 0.0278(6) Uani 1 1 d D . .
H1N H 0.3006(7) 0.129(3) 0.4930(11) 0.042 Uiso 1 1 d D . .
N2 N 0.20876(14) -0.0153(3) 0.61180(11) 0.0387(7) Uani 1 1 d D . .
H2N H 0.1939(17) 0.0568(18) 0.6182(14) 0.058 Uiso 1 1 d D . .
N3 N 0.56829(12) 0.2864(3) 0.65507(10) 0.0294(6) Uani 1 1 d D . .
H3N H 0.5343(9) 0.286(3) 0.6319(9) 0.044 Uiso 1 1 d D . .
N4 N 0.48813(14) 0.1109(3) 0.76571(12) 0.0416(8) Uani 1 1 d D . .
H4N H 0.5031(17) 0.0363(17) 0.7637(15) 0.062 Uiso 1 1 d D . .
N5 N 0.3876(2) 0.1951(4) 0.53664(17) 0.0585(7) Uani 0.75 1 d PD C 1
H5N H 0.385(3) 0.173(5) 0.5672(9) 0.088 Uiso 0.75 1 d PD E 1
N5A N 0.4559(6) 0.2243(12) 0.5757(5) 0.053(2) Uiso 0.25 1 d P D 2
O1 O 0.20052(9) -0.11501(18) 0.50863(8) 0.0293(5) Uani 1 1 d . . .
O2 O 0.31711(9) -0.04402(18) 0.56385(8) 0.0254(5) Uani 1 1 d . . .
O3 O 0.50193(9) 0.06121(18) 0.66727(8) 0.0286(5) Uani 1 1 d . . .
O4 O 0.60704(9) 0.11941(19) 0.74057(8) 0.0287(5) Uani 1 1 d . . .
O5 O 0.15159(9) 0.11617(19) 0.52474(8) 0.0299(5) Uani 1 1 d . . .
O6 O 0.26763(9) 0.19246(18) 0.57976(7) 0.0255(5) Uani 1 1 d . . .
O7 O 0.45118(9) 0.29770(18) 0.68454(8) 0.0273(5) Uani 1 1 d . . .
O8 O 0.55571(9) 0.34506(19) 0.76083(8) 0.0291(5) Uani 1 1 d . . .
Ni1 Ni 0.235020(18) 0.03835(3) 0.543093(15) 0.02421(11) Uani 1 1 d . B .
Ni2 Ni 0.529075(18) 0.20693(4) 0.712512(15) 0.02479(11) Uani 1 1 d . A .

loop_
_atom_site_aniso_label
_atom_site_aniso_U_11
_atom_site_aniso_U_22
_atom_site_aniso_U_33
_atom_site_aniso_U_23
_atom_site_aniso_U_13
_atom_site_aniso_U_12
C1 0.080(3) 0.038(2) 0.049(3) -0.006(2) -0.025(2) -0.011(2)
C2 0.035(2) 0.0260(19) 0.057(3) -0.0127(17) 0.0062(18) -0.0031(16)
C3 0.028(2) 0.040(2) 0.104(4) -0.019(2) 0.017(2) -0.0064(18)
C4 0.0283(19) 0.0265(18) 0.039(2) -0.0064(16) -0.0027(16) -0.0010(15)
C5 0.0284(18) 0.0259(18) 0.0232(18) -0.0018(14) 0.0066(15) -0.0015(15)
C6 0.0211(17) 0.0202(16) 0.036(2) -0.0022(14) 0.0015(15) -0.0005(14)
C7 0.0226(18) 0.0224(17) 0.0230(18) -0.0004(13) 0.0058(14) 0.0022(14)
C8 0.0200(17) 0.0216(16) 0.0230(17) 0.0015(14) 0.0046(14) 0.0023(14)
C9 0.0254(18) 0.0203(16) 0.0262(18) 0.0014(14) 0.0066(15) 0.0009(14)
C10 0.0211(17) 0.0225(17) 0.0258(18) 0.0027(14) 0.0039(14) 0.0035(14)
C11 0.0253(18) 0.0302(19) 0.034(2) 0.0003(16) -0.0037(16) 0.0079(15)
C12 0.029(2) 0.0182(17) 0.045(2) -0.0010(16) 0.0006(17) 0.0057(15)
C13 0.0272(19) 0.0222(18) 0.036(2) -0.0043(15) 0.0032(16) -0.0010(14)
C14 0.0227(17) 0.0233(17) 0.0279(18) -0.0003(14) 0.0046(14) 0.0028(15)
C15 0.0280(19) 0.0206(17) 0.034(2) 0.0002(14) -0.0001(16) 0.0047(14)
C16 0.0230(18) 0.0268(18) 0.0254(18) 0.0041(14) 0.0046(15) 0.0020(14)
C17 0.0257(18) 0.0274(18) 0.0298(19) 0.0025(15) -0.0027(15) 0.0024(15)
C18 0.023(3) 0.053(5) 0.035(4) 0.008(4) -0.006(3) 0.003(3)
C19 0.023(3) 0.053(5) 0.035(4) 0.008(4) -0.006(3) 0.003(3)
C20 0.023(3) 0.053(5) 0.035(4) 0.008(4) -0.006(3) 0.003(3)
C21 0.027(3) 0.045(3) 0.076(4) 0.010(3) -0.005(3) 0.009(2)
C22 0.028(3) 0.083(4) 0.081(4) -0.040(4) -0.018(3) 0.022(3)
C23 0.025(3) 0.087(4) 0.070(4) 0.035(3) 0.013(3) 0.011(3)
C24 0.0170(17) 0.0288(18) 0.045(2) -0.0048(16) 0.0022(16) 0.0041(14)
C25 0.0256(18) 0.0241(17) 0.0292(18) 0.0014(15) 0.0043(15) 0.0051(15)
C26 0.0224(18) 0.0303(18) 0.0336(19) -0.0082(16) 0.0062(15) 0.0057(15)
C27 0.0257(18) 0.0209(16) 0.0249(18) 0.0013(14) 0.0058(14) 0.0041(14)
C28 0.0247(18) 0.0228(16) 0.0201(17) 0.0019(13) 0.0062(14) 0.0004(14)
C29 0.0246(18) 0.0182(16) 0.0240(17) 0.0005(13) 0.0087(14) 0.0045(13)
C30 0.0229(17) 0.0244(17) 0.0232(17) 0.0008(13) 0.0066(14) 0.0003(14)
C31 0.0278(19) 0.0233(17) 0.035(2) -0.0086(15) -0.0012(15) -0.0001(15)
C32 0.035(2) 0.0228(18) 0.050(2) -0.0089(16) 0.0037(18) 0.0064(16)
C33 0.0237(18) 0.0315(19) 0.039(2) -0.0020(16) -0.0005(16) 0.0092(15)
C34 0.0254(18) 0.0213(17) 0.0257(18) 0.0020(14) 0.0075(15) -0.0002(14)
C35 0.0292(19) 0.0250(17) 0.0270(18) -0.0042(15) 0.0041(15) 0.0025(15)
C36 0.0308(19) 0.0227(18) 0.0277(19) 0.0008(14) 0.0061(16) -0.0025(15)
C37 0.031(2) 0.034(2) 0.0287(19) -0.0060(16) 0.0000(16) -0.0039(16)
C38 0.063(3) 0.053(2) 0.031(2) -0.0054(19) -0.0013(19) -0.012(2)
C39 0.043(2) 0.053(2) 0.049(2) -0.011(2) 0.0027(19) -0.018(2)
C40 0.057(3) 0.039(2) 0.052(3) -0.019(2) -0.012(2) 0.001(2)
C41 0.075(3) 0.030(2) 0.038(2) -0.0033(17) 0.021(2) 0.009(2)
C42 0.101(4) 0.050(3) 0.042(3) -0.001(2) 0.032(3) 0.013(3)
C43 0.085(3) 0.052(3) 0.037(2) 0.006(2) 0.010(2) 0.002(2)
C44 0.077(3) 0.042(2) 0.042(2) 0.009(2) 0.013(2) 0.008(2)
C45 0.055(2) 0.033(2) 0.035(2) 0.0060(17) 0.0073(19) 0.0155(19)
C46 0.037(2) 0.059(3) 0.053(3) 0.006(2) 0.009(2) -0.007(2)
C47 0.058(3) 0.077(3) 0.070(3) 0.014(3) 0.032(3) -0.008(3)
C48 0.071(3) 0.083(3) 0.054(3) 0.013(3) 0.037(3) 0.011(3)
C49 0.083(4) 0.106(4) 0.035(3) -0.001(3) 0.010(2) -0.012(3)
C50 0.041(2) 0.098(4) 0.033(2) 0.011(2) 0.004(2) -0.006(2)
C51 0.043(2) 0.042(2) 0.061(3) 0.005(2) 0.026(2) 0.0121(19)
C52 0.053(3) 0.057(3) 0.059(3) 0.008(2) 0.031(2) 0.016(2)
C53 0.040(2) 0.067(3) 0.054(3) 0.017(2) 0.017(2) 0.001(2)
C54 0.054(3) 0.046(2) 0.050(3) 0.012(2) 0.019(2) -0.004(2)
C55 0.036(2) 0.035(2) 0.042(2) 0.0047(17) 0.0119(18) -0.0021(17)
C56 0.034(2) 0.081(3) 0.080(3) 0.017(3) 0.013(2) -0.015(2)
C57 0.061(3) 0.129(5) 0.117(5) 0.051(4) 0.018(3) -0.044(3)
C58 0.086(4) 0.115(5) 0.105(5) 0.040(4) 0.054(4) -0.017(4)
C59 0.080(4) 0.079(3) 0.057(3) 0.016(3) 0.033(3) -0.013(3)
C60 0.063(3) 0.070(3) 0.041(3) 0.002(2) 0.019(2) -0.013(2)
C61 0.0719(18) 0.0546(16) 0.0565(16) 0.0122(13) 0.0304(15) -0.0083(14)
C62 0.0719(18) 0.0546(16) 0.0565(16) 0.0122(13) 0.0304(15) -0.0083(14)
C64 0.0719(18) 0.0546(16) 0.0565(16) 0.0122(13) 0.0304(15) -0.0083(14)
C65 0.0719(18) 0.0546(16) 0.0565(16) 0.0122(13) 0.0304(15) -0.0083(14)
C63 0.0719(18) 0.0546(16) 0.0565(16) 0.0122(13) 0.0304(15) -0.0083(14)
N1 0.0267(16) 0.0262(15) 0.0278(16) -0.0016(12) -0.0006(13) 0.0034(13)
N2 0.0376(18) 0.0418(18) 0.0359(18) 0.0017(15) 0.0058(15) -0.0063(15)
N3 0.0235(15) 0.0311(15) 0.0335(17) -0.0028(14) 0.0057(13) 0.0014(13)
N4 0.0349(19) 0.0470(19) 0.043(2) 0.0048(17) 0.0093(15) -0.0078(16)
N5 0.0719(18) 0.0546(16) 0.0565(16) 0.0122(13) 0.0304(15) -0.0083(14)
O1 0.0242(12) 0.0230(12) 0.0374(14) -0.0036(10) -0.0011(10) 0.0035(10)
O2 0.0231(12) 0.0190(11) 0.0315(13) -0.0025(10) -0.0005(10) 0.0031(10)
O3 0.0270(13) 0.0198(12) 0.0358(13) -0.0008(10) -0.0012(10) 0.0034(10)
O4 0.0244(12) 0.0238(12) 0.0352(14) 0.0001(10) -0.0003(10) 0.0014(10)
O5 0.0243(12) 0.0254(12) 0.0371(14) -0.0069(10) -0.0004(11) 0.0039(10)
O6 0.0209(12) 0.0243(12) 0.0296(12) -0.0060(10) 0.0013(10) 0.0051(10)
O7 0.0234(12) 0.0229(11) 0.0335(13) -0.0077(10) 0.0013(10) 0.0002(10)
O8 0.0261(13) 0.0278(12) 0.0309(13) -0.0010(10) 0.0004(10) -0.0001(10)
Ni1 0.0206(2) 0.0217(2) 0.0290(2) -0.00338(19) 0.00186(18) 0.00309(18)
Ni2 0.0210(2) 0.0218(2) 0.0301(2) -0.00139(19) 0.00211(18) 0.00102(18)

loop_
_atom_type_symbol
_atom_type_description
_atom_type_scat_dispersion_real
_atom_type_scat_dispersion_imag
_atom_type_scat_source
C C 0.0033 0.0016 'International Tables Vol C Tables 4.2.6.8 and 6.1.1.4'
H H 0.0000 0.0000 'International Tables Vol C Tables 4.2.6.8 and 6.1.1.4'
N N 0.0061 0.0033 'International Tables Vol C Tables 4.2.6.8 and 6.1.1.4'
O O 0.0106 0.0060 'International Tables Vol C Tables 4.2.6.8 and 6.1.1.4'
Ni Ni 0.3393 1.1124 'International Tables Vol C Tables 4.2.6.8 and 6.1.1.4'

loop_
_geom_angle_atom_site_label_1
_geom_angle_atom_site_label_2
_geom_angle_atom_site_label_3
_geom_angle
C4 C1 H1A 109.5
C4 C1 H1B 109.5
H1A C1 H1B 109.5
C4 C1 H1C 109.5
H1A C1 H1C 109.5
H1B C1 H1C 109.5
C4 C2 H2A 109.5
C4 C2 H2B 109.5
H2A C2 H2B 109.5
C4 C2 H2C 109.5
H2A C2 H2C 109.5
H2B C2 H2C 109.5
C4 C3 H3A 109.5
C4 C3 H3B 109.5
H3A C3 H3B 109.5
C4 C3 H3C 109.5
H3A C3 H3C 109.5
H3B C3 H3C 109.5
C1 C4 C2 110.0(3)
C1 C4 C3 108.9(3)
C2 C4 C3 108.5(3)
C1 C4 C5 107.2(3)
C2 C4 C5 115.0(3)
C3 C4 C5 107.1(3)
O1 C5 C6 125.3(3)
O1 C5 C4 114.0(3)
C6 C5 C4 120.7(3)
C7 C6 C5 125.4(3)
C7 C6 H6 117.3
C5 C6 H6 117.3
O2 C7 C6 125.3(3)
O2 C7 C8 115.3(3)
C6 C7 C8 119.4(3)
C13 C8 C9 118.4(3)
C13 C8 C7 123.1(3)
C9 C8 C7 118.5(3)
C8 C9 C10 122.0(3)
C8 C9 H9 119.0
C10 C9 H9 119.0
C11 C10 C9 117.8(3)
C11 C10 C14 123.9(3)
C9 C10 C14 118.3(3)
C12 C11 C10 120.4(3)
C12 C11 H11 119.8
C10 C11 H11 119.8
C11 C12 C13 121.0(3)
C11 C12 H12 119.5
C13 C12 H12 119.5
C12 C13 C8 120.4(3)
C12 C13 H13 119.8
C8 C13 H13 119.8
O3 C14 C15 124.9(3)
O3 C14 C10 115.0(3)
C15 C14 C10 120.1(3)
C14 C15 C16 125.3(3)
C14 C15 H15 117.3
C16 C15 H15 117.3
O4 C16 C15 125.0(3)
O4 C16 C17 114.3(3)
C15 C16 C17 120.7(3)
C20 C17 C18A 118.9(9)
C18A C17 C19B 130.9(11)
C20 C17 C20B 91.8(9)
C19B C17 C20B 111.4(9)
C20 C17 C20A 91.6(9)
C18A C17 C20A 111.4(11)
C19B C17 C20A 70.9(10)
C20B C17 C20A 142.9(13)
C20 C17 C16 115.0(5)
C18A C17 C16 111.2(9)
C19B C17 C16 114.9(7)
C20B C17 C16 105.7(8)
C20A C17 C16 106.2(10)
C20 C17 C18 108.4(7)
C19B C17 C18 125.2(8)
C20A C17 C18 127.4(10)
C16 C17 C18 107.8(5)
C20 C17 C19 109.9(7)
C18A C17 C19 94.4(8)
C19B C17 C19 89.9(7)
C20B C17 C19 130.3(9)
C16 C17 C19 104.4(4)
C18 C17 C19 111.3(7)
C20 C17 C18B 124.7(8)
C18A C17 C18B 71.3(9)
C19B C17 C18B 108.2(8)
C20B C17 C18B 108.3(9)
C16 C17 C18B 108.2(7)
C18 C17 C18B 88.5(8)
C18A C17 C19A 106.0(10)
C20B C17 C19A 75.1(10)
C20A C17 C19A 108.2(11)
C16 C17 C19A 113.9(8)
C18 C17 C19A 93.1(9)
C19 C17 C19A 125.1(8)
C18B C17 C19A 135.1(11)
C17 C18 H18A 109.5
C17 C18 H18B 109.5
C17 C18 H18C 109.5
C17 C19 H19A 109.5
C17 C19 H19B 109.5
C17 C19 H19C 109.5
C17 C20 H20A 109.5
C17 C20 H20B 109.5
C17 C20 H20C 109.5
C17 C18A H18D 109.5
C17 C18A H18E 109.5
H18D C18A H18E 109.5
C17 C18A H18F 109.5
H18D C18A H18F 109.5
H18E C18A H18F 109.5
C17 C19A H19D 109.5
C17 C19A H19E 109.5
H19D C19A H19E 109.5
C17 C19A H19F 109.5
H19D C19A H19F 109.5
H19E C19A H19F 109.5
C17 C20A H20D 109.5
C17 C20A H20E 109.5
H20D C20A H20E 109.5
C17 C20A H20F 109.5
H20D C20A H20F 109.5
H20E C20A H20F 109.5
C17 C18B H18G 109.5
C17 C18B H18H 109.5
C17 C18B H18I 109.5
C17 C19B H19G 109.5
C17 C19B H19H 109.5
C17 C19B H19I 109.5
C17 C20B H20G 109.5
C17 C20B H20H 109.5
C17 C20B H20I 109.5
C24 C21 H21A 109.5
C24 C21 H21B 109.5
C24 C21 H21C 109.5
C24 C22 H22A 109.5
C24 C22 H22B 109.5
C24 C22 H22C 109.5
C24 C23 H23A 109.5
C24 C23 H23B 109.5
C24 C23 H23C 109.5
C24 C21A H21D 109.5
C24 C21A H21E 109.5
H21D C21A H21E 109.5
C24 C21A H21F 109.5
H21D C21A H21F 109.5
H21E C21A H21F 109.5
C24 C22A H22D 109.5
C24 C22A H22E 109.5
H22D C22A H22E 109.5
C24 C22A H22F 109.5
H22D C22A H22F 109.5
H22E C22A H22F 109.5
C24 C23A H23D 109.5
C24 C23A H23E 109.5
H23D C23A H23E 109.5
C24 C23A H23F 109.5
H23D C23A H23F 109.5
H23E C23A H23F 109.5
C22A C24 C21 141.0(9)
C22A C24 C23 47.8(8)
C21 C24 C23 110.6(4)
C22A C24 C21A 115.8(12)
C21 C24 C21A 61.0(7)
C23 C24 C21A 146.0(8)
C22A C24 C22 64.3(9)
C21 C24 C22 108.3(4)
C23 C24 C22 108.7(4)
C21A C24 C22 52.9(7)
C22A C24 C25 105.9(8)
C21 C24 C25 112.3(3)
C23 C24 C25 107.7(3)
C21A C24 C25 105.6(7)
C22 C24 C25 109.1(3)
C22A C24 C23A 107.6(11)
C21 C24 C23A 49.4(7)
C23 C24 C23A 63.2(7)
C21A C24 C23A 108.2(10)
C22 C24 C23A 136.5(7)
C25 C24 C23A 114.0(7)
O5 C25 C26 124.5(3)
O5 C25 C24 115.7(3)
C26 C25 C24 119.7(3)
C27 C26 C25 125.7(3)
C27 C26 H26 117.2
C25 C26 H26 117.2
O6 C27 C26 125.3(3)
O6 C27 C28 114.7(3)
C26 C27 C28 119.9(3)
C33 C28 C29 118.1(3)
C33 C28 C27 123.7(3)
C29 C28 C27 118.2(3)
C30 C29 C28 122.0(3)
C30 C29 H29 119.0
C28 C29 H29 119.0
C29 C30 C31 118.3(3)
C29 C30 C34 118.2(3)
C31 C30 C34 123.5(3)
C32 C31 C30 120.3(3)
C32 C31 H31 119.9
C30 C31 H31 119.9
C31 C32 C33 121.2(3)
C31 C32 H32 119.4
C33 C32 H32 119.4
C32 C33 C28 120.1(3)
C32 C33 H33 119.9
C28 C33 H33 119.9
O7 C34 C35 126.0(3)
O7 C34 C30 114.6(3)
C35 C34 C30 119.4(3)
C36 C35 C34 125.0(3)
C36 C35 H35 117.5
C34 C35 H35 117.5
O8 C36 C35 125.4(3)
O8 C36 C37 114.4(3)
C35 C36 C37 120.2(3)
C39 C37 C40 109.0(3)
C39 C37 C38 109.3(3)
C40 C37 C38 109.2(3)
C39 C37 C36 107.9(3)
C40 C37 C36 113.9(3)
C38 C37 C36 107.4(3)
C37 C38 H38A 109.5
C37 C38 H38B 109.5
H38A C38 H38B 109.5
C37 C38 H38C 109.5
H38A C38 H38C 109.5
H38B C38 H38C 109.5
C37 C39 H39A 109.5
C37 C39 H39B 109.5
H39A C39 H39B 109.5
C37 C39 H39C 109.5
H39A C39 H39C 109.5
H39B C39 H39C 109.5
C37 C40 H40A 109.5
C37 C40 H40B 109.5
H40A C40 H40B 109.5
C37 C40 H40C 109.5
H40A C40 H40C 109.5
H40B C40 H40C 109.5
N1 C41 C42 113.6(3)
N1 C41 H41A 108.8
C42 C41 H41A 108.8
N1 C41 H41B 108.8
C42 C41 H41B 108.8
H41A C41 H41B 107.7
C41 C42 C43 110.9(3)
C41 C42 H42A 109.5
C43 C42 H42A 109.5
C41 C42 H42B 109.5
C43 C42 H42B 109.5
H42A C42 H42B 108.1
C44 C43 C42 110.3(3)
C44 C43 H43A 109.6
C42 C43 H43A 109.6
C44 C43 H43B 109.6
C42 C43 H43B 109.6
H43A C43 H43B 108.1
C45 C44 C43 111.2(3)
C45 C44 H44A 109.4
C43 C44 H44A 109.4
C45 C44 H44B 109.4
C43 C44 H44B 109.4
H44A C44 H44B 108.0
N1 C45 C44 113.5(3)
N1 C45 H45A 108.9
C44 C45 H45A 108.9
N1 C45 H45B 108.9
C44 C45 H45B 108.9
H45A C45 H45B 107.7
N2 C46 C47 115.8(3)
N2 C46 H46A 108.3
C47 C46 H46A 108.3
N2 C46 H46B 108.3
C47 C46 H46B 108.3
H46A C46 H46B 107.4
C48 C47 C46 114.3(4)
C48 C47 H47A 108.7
C46 C47 H47A 108.7
C48 C47 H47B 108.7
C46 C47 H47B 108.7
H47A C47 H47B 107.6
C47 C48 C49 113.5(4)
C47 C48 H48A 108.9
C49 C48 H48A 108.9
C47 C48 H48B 108.9
C49 C48 H48B 108.9
H48A C48 H48B 107.7
C48 C49 C50 115.0(4)
C48 C49 H49A 108.5
C50 C49 H49A 108.5
C48 C49 H49B 108.5
C50 C49 H49B 108.5
H49A C49 H49B 107.5
N2 C50 C49 116.1(3)
N2 C50 H50A 108.3
C49 C50 H50A 108.3
N2 C50 H50B 108.3
C49 C50 H50B 108.3
H50A C50 H50B 107.4
N3 C51 C52 113.8(3)
N3 C51 H51A 108.8
C52 C51 H51A 108.8
N3 C51 H51B 108.8
C52 C51 H51B 108.8
H51A C51 H51B 107.7
C53 C52 C51 111.6(3)
C53 C52 H52A 109.3
C51 C52 H52A 109.3
C53 C52 H52B 109.3
C51 C52 H52B 109.3
H52A C52 H52B 108.0
C52 C53 C54 111.6(3)
C52 C53 H53A 109.3
C54 C53 H53A 109.3
C52 C53 H53B 109.3
C54 C53 H53B 109.3
H53A C53 H53B 108.0
C53 C54 C55 111.6(3)
C53 C54 H54A 109.3
C55 C54 H54A 109.3
C53 C54 H54B 109.3
C55 C54 H54B 109.3
H54A C54 H54B 108.0
N3 C55 C54 113.3(3)
N3 C55 H55A 108.9
C54 C55 H55A 108.9
N3 C55 H55B 108.9
C54 C55 H55B 108.9
H55A C55 H55B 107.7
N4 C56 C57 114.7(4)
N4 C56 H56A 108.6
C57 C56 H56A 108.6
N4 C56 H56B 108.6
C57 C56 H56B 108.6
H56A C56 H56B 107.6
C58 C57 C56 114.6(5)
C58 C57 H57A 108.6
C56 C57 H57A 108.6
C58 C57 H57B 108.6
C56 C57 H57B 108.6
H57A C57 H57B 107.6
C57 C58 C59 113.6(4)
C57 C58 H58A 108.8
C59 C58 H58A 108.8
C57 C58 H58B 108.8
C59 C58 H58B 108.8
H58A C58 H58B 107.7
C58 C59 C60 112.6(4)
C58 C59 H59A 109.1
C60 C59 H59A 109.1
C58 C59 H59B 109.1
C60 C59 H59B 109.1
H59A C59 H59B 107.8
N4 C60 C59 115.5(4)
N4 C60 H60A 108.4
C59 C60 H60A 108.4
N4 C60 H60B 108.4
C59 C60 H60B 108.4
H60A C60 H60B 107.5
N5 C61 C62 110.3(5)
N5 C61 H61A 109.6
C62 C61 H61A 109.6
N5 C61 H61B 109.6
C62 C61 H61B 109.6
H61A C61 H61B 108.1
C61 C62 C63 107.0(5)
C61 C62 H62A 110.3
C63 C62 H62A 110.3
C61 C62 H62B 110.3
C63 C62 H62B 110.3
H62A C62 H62B 108.6
C63 C64 C65 112.4(5)
C63 C64 H64A 109.1
C65 C64 H64A 109.1
C63 C64 H64B 109.1
C65 C64 H64B 109.1
H64A C64 H64B 107.8
N5 C65 C64 110.5(7)
N5 C65 H65A 109.5
C64 C65 H65A 109.5
N5 C65 H65B 109.5
C64 C65 H65B 109.5
H65A C65 H65B 108.1
C64 C63 C62 113.1(5)
C64 C63 H63A 109.0
C62 C63 H63A 109.0
C64 C63 H63B 109.0
C62 C63 H63B 109.0
H63A C63 H63B 107.8
C62A C61A N5A 105.3(17)
C62A C61A H61C 110.7
N5A C61A H61C 110.7
C62A C61A H61D 110.7
N5A C61A H61D 110.7
H61C C61A H61D 108.8
C61A C62A C63A 107.5(18)
C61A C62A H62C 110.2
C63A C62A H62C 110.2
C61A C62A H62D 110.2
C63A C62A H62D 110.2
H62C C62A H62D 108.5
C65A C63A C62A 104(2)
C65A C63A H63C 111.0
C62A C63A H63C 111.0
C65A C63A H63D 111.0
C62A C63A H63D 111.0
H63C C63A H63D 109.0
C63A C65A C64A 113(2)
C63A C65A H65C 108.9
C64A C65A H65C 108.9
C63A C65A H65D 108.9
C64A C65A H65D 108.9
H65C C65A H65D 107.7
N5A C64A C65A 108.0(15)
N5A C64A H64C 110.1
C65A C64A H64C 110.1
N5A C64A H64D 110.1
C65A C64A H64D 110.1
H64C C64A H64D 108.4
C41 N1 C45 110.0(3)
C41 N1 Ni1 116.3(2)
C45 N1 Ni1 115.1(2)
C41 N1 H1N 106(2)
C45 N1 H1N 109(2)
Ni1 N1 H1N 99(2)
C50 N2 C46 113.9(3)
C50 N2 Ni1 119.8(2)
C46 N2 Ni1 117.2(2)
C50 N2 H2N 102(3)
C46 N2 H2N 102(3)
Ni1 N2 H2N 96(3)
C55 N3 C51 110.8(3)
C55 N3 Ni2 115.0(2)
C51 N3 Ni2 115.5(2)
C55 N3 H3N 111(2)
C51 N3 H3N 108(2)
Ni2 N3 H3N 96(2)
C60 N4 C56 113.7(3)
C60 N4 Ni2 118.2(2)
C56 N4 Ni2 117.5(2)
C60 N4 H4N 101(3)
C56 N4 H4N 101(3)
Ni2 N4 H4N 101(3)
C65 N5 C61 112.4(5)
C65 N5 H5N 98(4)
C61 N5 H5N 97(4)
C64A N5A C61A 94.6(14)
C5 O1 Ni1 126.7(2)
C7 O2 Ni1 125.55(19)
C14 O3 Ni2 124.9(2)
C16 O4 Ni2 127.3(2)
C25 O5 Ni1 126.9(2)
C27 O6 Ni1 125.53(19)
C34 O7 Ni2 125.9(2)
C36 O8 Ni2 127.0(2)
O1 Ni1 O5 89.47(8)
O1 Ni1 O2 89.84(8)
O5 Ni1 O2 177.38(9)
O1 Ni1 O6 177.77(9)
O5 Ni1 O6 89.49(8)
O2 Ni1 O6 91.12(8)
O1 Ni1 N1 93.65(10)
O5 Ni1 N1 92.92(10)
O2 Ni1 N1 89.65(9)
O6 Ni1 N1 88.37(9)
O1 Ni1 N2 92.06(10)
O5 Ni1 N2 85.87(10)
O2 Ni1 N2 91.63(10)
O6 Ni1 N2 85.90(10)
N1 Ni1 N2 174.15(11)
O4 Ni2 O7 179.09(9)
O4 Ni2 O8 89.51(9)
O7 Ni2 O8 89.68(8)
O4 Ni2 O3 89.13(8)
O7 Ni2 O3 91.70(8)
O8 Ni2 O3 176.62(9)
O4 Ni2 N3 91.16(9)
O7 Ni2 N3 88.47(9)
O8 Ni2 N3 93.95(10)
O3 Ni2 N3 89.17(10)
O4 Ni2 N4 87.97(10)
O7 Ni2 N4 92.48(10)
O8 Ni2 N4 91.70(10)
O3 Ni2 N4 85.16(11)
N3 Ni2 N4 174.27(11)

loop_
_geom_bond_atom_site_label_1
_geom_bond_atom_site_label_2
_geom_bond_distance
C1 C4 1.521(5)
C1 H1A 0.9800
C1 H1B 0.9800
C1 H1C 0.9800
C2 C4 1.525(4)
C2 H2A 0.9800
C2 H2B 0.9800
C2 H2C 0.9800
C3 C4 1.534(5)
C3 H3A 0.9800
C3 H3B 0.9800
C3 H3C 0.9800
C4 C5 1.541(4)
C5 O1 1.258(4)
C5 C6 1.407(4)
C6 C7 1.398(4)
C6 H6 0.9500
C7 O2 1.267(3)
C7 C8 1.510(4)
C8 C13 1.383(4)
C8 C9 1.393(4)
C9 C10 1.396(4)
C9 H9 0.9500
C10 C11 1.394(4)
C10 C14 1.508(4)
C11 C12 1.375(4)
C11 H11 0.9500
C12 C13 1.379(4)
C12 H12 0.9500
C13 H13 0.9500
C14 O3 1.270(3)
C14 C15 1.405(4)
C15 C16 1.408(4)
C15 H15 0.9500
C16 O4 1.253(3)
C16 C17 1.537(4)
C17 C20 1.497(11)
C17 C18A 1.47(2)
C17 C19B 1.509(16)
C17 C20B 1.53(2)
C17 C20A 1.55(3)
C17 C18 1.543(12)
C17 C19 1.554(10)
C17 C18B 1.563(17)
C17 C19A 1.57(2)
C18 H18A 0.9800
C18 H18B 0.9800
C18 H18C 0.9800
C19 H19A 0.9800
C19 H19B 0.9800
C19 H19C 0.9800
C20 H20A 0.9800
C20 H20B 0.9800
C20 H20C 0.9800
C18A H18D 0.9800
C18A H18E 0.9800
C18A H18F 0.9800
C19A H19D 0.9800
C19A H19E 0.9800
C19A H19F 0.9800
C20A H20D 0.9800
C20A H20E 0.9800
C20A H20F 0.9800
C18B H18G 0.9800
C18B H18H 0.9800
C18B H18I 0.9800
C19B H19G 0.9800
C19B H19H 0.9800
C19B H19I 0.9800
C20B H20G 0.9800
C20B H20H 0.9800
C20B H20I 0.9800
C21 C24 1.503(5)
C21 H21A 0.9800
C21 H21B 0.9800
C21 H21C 0.9800
C22 C24 1.533(6)
C22 H22A 0.9800
C22 H22B 0.9800
C22 H22C 0.9800
C23 C24 1.504(6)
C23 H23A 0.9800
C23 H23B 0.9800
C23 H23C 0.9800
C21A C24 1.509(17)
C21A H21D 0.9800
C21A H21E 0.9800
C21A H21F 0.9800
C22A C24 1.50(2)
C22A H22D 0.9800
C22A H22E 0.9800
C22A H22F 0.9800
C23A C24 1.591(18)
C23A H23D 0.9800
C23A H23E 0.9800
C23A H23F 0.9800
C24 C25 1.546(4)
C25 O5 1.249(3)
C25 C26 1.417(4)
C26 C27 1.398(4)
C26 H26 0.9500
C27 O6 1.269(3)
C27 C28 1.503(4)
C28 C33 1.395(4)
C28 C29 1.397(4)
C29 C30 1.389(4)
C29 H29 0.9500
C30 C31 1.396(4)
C30 C34 1.510(4)
C31 C32 1.372(4)
C31 H31 0.9500
C32 C33 1.381(4)
C32 H32 0.9500
C33 H33 0.9500
C34 O7 1.269(3)
C34 C35 1.401(4)
C35 C36 1.401(4)
C35 H35 0.9500
C36 O8 1.258(4)
C36 C37 1.544(4)
C37 C39 1.524(5)
C37 C40 1.525(5)
C37 C38 1.531(5)
C38 H38A 0.9800
C38 H38B 0.9800
C38 H38C 0.9800
C39 H39A 0.9800
C39 H39B 0.9800
C39 H39C 0.9800
C40 H40A 0.9800
C40 H40B 0.9800
C40 H40C 0.9800
C41 N1 1.468(4)
C41 C42 1.516(5)
C41 H41A 0.9900
C41 H41B 0.9900
C42 C43 1.522(5)
C42 H42A 0.9900
C42 H42B 0.9900
C43 C44 1.510(5)
C43 H43A 0.9900
C43 H43B 0.9900
C44 C45 1.501(5)
C44 H44A 0.9900
C44 H44B 0.9900
C45 N1 1.474(4)
C45 H45A 0.9900
C45 H45B 0.9900
C46 N2 1.450(4)
C46 C47 1.485(5)
C46 H46A 0.9900
C46 H46B 0.9900
C47 C48 1.473(6)
C47 H47A 0.9900
C47 H47B 0.9900
C48 C49 1.484(6)
C48 H48A 0.9900
C48 H48B 0.9900
C49 C50 1.493(5)
C49 H49A 0.9900
C49 H49B 0.9900
C50 N2 1.442(5)
C50 H50A 0.9900
C50 H50B 0.9900
C51 N3 1.462(4)
C51 C52 1.519(5)
C51 H51A 0.9900
C51 H51B 0.9900
C52 C53 1.491(5)
C52 H52A 0.9900
C52 H52B 0.9900
C53 C54 1.503(5)
C53 H53A 0.9900
C53 H53B 0.9900
C54 C55 1.514(5)
C54 H54A 0.9900
C54 H54B 0.9900
C55 N3 1.459(4)
C55 H55A 0.9900
C55 H55B 0.9900
C56 N4 1.447(5)
C56 C57 1.507(6)
C56 H56A 0.9900
C56 H56B 0.9900
C57 C58 1.471(7)
C57 H57A 0.9900
C57 H57B 0.9900
C58 C59 1.485(7)
C58 H58A 0.9900
C58 H58B 0.9900
C59 C60 1.507(5)
C59 H59A 0.9900
C59 H59B 0.9900
C60 N4 1.444(5)
C60 H60A 0.9900
C60 H60B 0.9900
C61 N5 1.423(8)
C61 C62 1.547(7)
C61 H61A 0.9900
C61 H61B 0.9900
C62 C63 1.655(8)
C62 H62A 0.9900
C62 H62B 0.9900
C64 C63 1.462(8)
C64 C65 1.464(10)
C64 H64A 0.9900
C64 H64B 0.9900
C65 N5 1.492(10)
C65 H65A 0.9900
C65 H65B 0.9900
C63 H63A 0.9900
C63 H63B 0.9900
C61A C62A 1.55(3)
C61A N5A 1.48(2)
C61A H61C 0.9900
C61A H61D 0.9900
C62A C63A 1.59(3)
C62A H62C 0.9900
C62A H62D 0.9900
C63A C65A 0.92(2)
C63A H63C 0.9900
C63A H63D 0.9900
C65A C64A 1.47(2)
C65A H65C 0.9900
C65A H65D 0.9900
C64A N5A 1.76(2)
C64A H64C 0.9900
C64A H64D 0.9900
N1 Ni1 2.123(3)
N1 H1N 0.891(10)
N2 Ni1 2.173(3)
N2 H2N 0.889(10)
N3 Ni2 2.145(3)
N3 H3N 0.886(10)
N4 Ni2 2.156(3)
N4 H4N 0.890(10)
N5 H5N 0.888(10)
O1 Ni1 2.005(2)
O2 Ni1 2.023(2)
O3 Ni2 2.039(2)
O4 Ni2 2.002(2)
O5 Ni1 2.022(2)
O6 Ni1 2.026(2)
O7 Ni2 2.018(2)
O8 Ni2 2.022(2)

loop_
_geom_hbond_atom_site_label_D
_geom_hbond_atom_site_label_H
_geom_hbond_atom_site_label_A
_geom_hbond_distance_DH
_geom_hbond_distance_HA
_geom_hbond_distance_DA
_geom_hbond_angle_DHA
N1 H1N N5 0.891(10) 2.188(13) 3.070(6) 170(3)
N3 H3N N5A 0.886(10) 2.19(2) 3.047(14) 162(3)

loop_
_geom_torsion_atom_site_label_1
_geom_torsion_atom_site_label_2
_geom_torsion_atom_site_label_3
_geom_torsion_atom_site_label_4
_geom_torsion
C1 C4 C5 O1 54.7(4)
C2 C4 C5 O1 177.4(3)
C3 C4 C5 O1 -62.0(4)
C1 C4 C5 C6 -125.5(3)
C2 C4 C5 C6 -2.8(4)
C3 C4 C5 C6 117.8(3)
O1 C5 C6 C7 -3.9(5)
C4 C5 C6 C7 176.3(3)
C5 C6 C7 O2 -0.5(5)
C5 C6 C7 C8 177.8(3)
O2 C7 C8 C13 -178.7(3)
C6 C7 C8 C13 2.8(4)
O2 C7 C8 C9 3.1(4)
C6 C7 C8 C9 -175.4(3)
C13 C8 C9 C10 0.7(4)
C7 C8 C9 C10 179.0(3)
C8 C9 C10 C11 -0.4(5)
C8 C9 C10 C14 -179.0(3)
C9 C10 C11 C12 -0.4(5)
C14 C10 C11 C12 178.1(3)
C10 C11 C12 C13 0.8(5)
C11 C12 C13 C8 -0.4(5)
C9 C8 C13 C12 -0.3(5)
C7 C8 C13 C12 -178.5(3)
C11 C10 C14 O3 176.7(3)
C9 C10 C14 O3 -4.8(4)
C11 C10 C14 C15 -4.5(5)
C9 C10 C14 C15 174.0(3)
O3 C14 C15 C16 1.4(5)
C10 C14 C15 C16 -177.3(3)
C14 C15 C16 O4 4.1(5)
C14 C15 C16 C17 -178.2(3)
O4 C16 C17 C20 -170.8(6)
C15 C16 C17 C20 11.2(7)
O4 C16 C17 C18A -31.9(8)
C15 C16 C17 C18A 150.2(7)
O4 C16 C17 C19B 165.5(6)
C15 C16 C17 C19B -12.5(7)
O4 C16 C17 C20B -71.2(8)
C15 C16 C17 C20B 110.8(8)
O4 C16 C17 C20A 89.5(9)
C15 C16 C17 C20A -88.5(9)
O4 C16 C17 C18 -49.8(7)
C15 C16 C17 C18 132.3(6)
O4 C16 C17 C19 68.7(6)
C15 C16 C17 C19 -109.3(6)
O4 C16 C17 C18B 44.6(7)
C15 C16 C17 C18B -133.4(7)
O4 C16 C17 C19A -151.6(8)
C15 C16 C17 C19A 30.5(8)
C22A C24 C25 O5 51.2(10)
C21 C24 C25 O5 -136.7(4)
C23 C24 C25 O5 101.3(4)
C21A C24 C25 O5 -72.1(8)
C22 C24 C25 O5 -16.6(5)
C23A C24 C25 O5 169.3(8)
C22A C24 C25 C26 -127.5(10)
C21 C24 C25 C26 44.6(5)
C23 C24 C25 C26 -77.4(4)
C21A C24 C25 C26 109.1(8)
C22 C24 C25 C26 164.7(4)
C23A C24 C25 C26 -9.5(9)
O5 C25 C26 C27 5.8(5)
C24 C25 C26 C27 -175.5(3)
C25 C26 C27 O6 -4.9(5)
C25 C26 C27 C28 174.7(3)
O6 C27 C28 C33 161.2(3)
C26 C27 C28 C33 -18.4(5)
O6 C27 C28 C29 -15.7(4)
C26 C27 C28 C29 164.8(3)
C33 C28 C29 C30 -0.3(4)
C27 C28 C29 C30 176.8(3)
C28 C29 C30 C31 -0.5(4)
C28 C29 C30 C34 179.7(3)
C29 C30 C31 C32 0.9(5)
C34 C30 C31 C32 -179.4(3)
C30 C31 C32 C33 -0.3(5)
C31 C32 C33 C28 -0.5(5)
C29 C28 C33 C32 0.8(5)
C27 C28 C33 C32 -176.0(3)
C29 C30 C34 O7 16.6(4)
C31 C30 C34 O7 -163.1(3)
C29 C30 C34 C35 -163.5(3)
C31 C30 C34 C35 16.8(4)
O7 C34 C35 C36 -0.1(5)
C30 C34 C35 C36 -180.0(3)
C34 C35 C36 O8 -4.0(5)
C34 C35 C36 C37 176.3(3)
O8 C36 C37 C39 46.8(4)
C35 C36 C37 C39 -133.5(3)
O8 C36 C37 C40 168.0(3)
C35 C36 C37 C40 -12.2(4)
O8 C36 C37 C38 -70.9(4)
C35 C36 C37 C38 108.8(3)
N1 C41 C42 C43 -54.7(5)
C41 C42 C43 C44 52.7(5)
C42 C43 C44 C45 -53.4(5)
C43 C44 C45 N1 55.8(5)
N2 C46 C47 C48 -46.2(6)
C46 C47 C48 C49 43.8(6)
C47 C48 C49 C50 -42.0(6)
C48 C49 C50 N2 42.3(6)
N3 C51 C52 C53 52.8(5)
C51 C52 C53 C54 -50.8(5)
C52 C53 C54 C55 51.5(5)
C53 C54 C55 N3 -53.8(4)
N4 C56 C57 C58 45.4(7)
C56 C57 C58 C59 -45.0(8)
C57 C58 C59 C60 45.5(7)
C58 C59 C60 N4 -47.6(6)
N5 C61 C62 C63 53.3(7)
C63 C64 C65 N5 -55.9(9)
C65 C64 C63 C62 50.0(9)
C61 C62 C63 C64 -47.7(8)
N5A C61A C62A C63A 68(2)
C61A C62A C63A C65A -74(2)
C62A C63A C65A C64A 76(2)
C63A C65A C64A N5A -77(3)
C42 C41 N1 C45 54.8(4)
C42 C41 N1 Ni1 -172.2(3)
C44 C45 N1 C41 -55.3(4)
C44 C45 N1 Ni1 171.0(3)
C49 C50 N2 C46 -43.2(5)
C49 C50 N2 Ni1 170.6(3)
C47 C46 N2 C50 45.2(5)
C47 C46 N2 Ni1 -167.7(3)
C54 C55 N3 C51 54.3(4)
C54 C55 N3 Ni2 -172.5(2)
C52 C51 N3 C55 -53.8(4)
C52 C51 N3 Ni2 173.3(3)
C59 C60 N4 C56 48.0(5)
C59 C60 N4 Ni2 -168.1(3)
C57 C56 N4 C60 -46.2(6)
C57 C56 N4 Ni2 169.7(4)
C64 C65 N5 C61 63.8(7)
C62 C61 N5 C65 -63.8(7)
C65A C64A N5A C61A 58.2(19)
C62A C61A N5A C64A -59.5(18)
C6 C5 O1 Ni1 -4.7(4)
C4 C5 O1 Ni1 175.1(2)
C6 C7 O2 Ni1 12.6(4)
C8 C7 O2 Ni1 -165.83(18)
C15 C14 O3 Ni2 -16.6(4)
C10 C14 O3 Ni2 162.10(19)
C15 C16 O4 Ni2 7.3(5)
C17 C16 O4 Ni2 -170.57(19)
C26 C25 O5 Ni1 7.7(5)
C24 C25 O5 Ni1 -171.0(2)
C26 C27 O6 Ni1 -9.3(4)
C28 C27 O6 Ni1 171.12(18)
C35 C34 O7 Ni2 9.2(4)
C30 C34 O7 Ni2 -170.88(18)
C35 C36 O8 Ni2 -1.8(5)
C37 C36 O8 Ni2 177.86(19)
C5 O1 Ni1 O5 -166.0(3)
C5 O1 Ni1 O2 11.4(3)
C5 O1 Ni1 N1 101.1(3)
C5 O1 Ni1 N2 -80.2(3)
C25 O5 Ni1 O1 162.9(3)
C25 O5 Ni1 O6 -15.1(3)
C25 O5 Ni1 N1 -103.5(3)
C25 O5 Ni1 N2 70.8(3)
C7 O2 Ni1 O1 -15.2(2)
C7 O2 Ni1 O6 162.8(2)
C7 O2 Ni1 N1 -108.8(2)
C7 O2 Ni1 N2 76.9(2)
C27 O6 Ni1 O5 15.7(2)
C27 O6 Ni1 O2 -161.7(2)
C27 O6 Ni1 N1 108.7(2)
C27 O6 Ni1 N2 -70.2(2)
C41 N1 Ni1 O1 -17.4(3)
C45 N1 Ni1 O1 113.3(2)
C41 N1 Ni1 O5 -107.0(2)
C45 N1 Ni1 O5 23.7(2)
C41 N1 Ni1 O2 72.4(2)
C45 N1 Ni1 O2 -156.9(2)
C41 N1 Ni1 O6 163.5(2)
C45 N1 Ni1 O6 -65.7(2)
C50 N2 Ni1 O1 116.1(3)
C46 N2 Ni1 O1 -29.0(3)
C50 N2 Ni1 O5 -154.6(3)
C46 N2 Ni1 O5 60.3(3)
C50 N2 Ni1 O2 26.2(3)
C46 N2 Ni1 O2 -118.9(3)
C50 N2 Ni1 O6 -64.9(3)
C46 N2 Ni1 O6 150.1(3)
C16 O4 Ni2 O8 161.4(3)
C16 O4 Ni2 O3 -15.5(3)
C16 O4 Ni2 N3 -104.6(3)
C16 O4 Ni2 N4 69.7(3)
C34 O7 Ni2 O8 -10.8(2)
C34 O7 Ni2 O3 166.1(2)
C34 O7 Ni2 N3 -104.7(2)
C34 O7 Ni2 N4 80.9(2)
C36 O8 Ni2 O4 -173.1(3)
C36 O8 Ni2 O7 7.3(3)
C36 O8 Ni2 N3 95.7(3)
C36 O8 Ni2 N4 -85.2(3)
C14 O3 Ni2 O4 19.9(2)
C14 O3 Ni2 O7 -160.5(2)
C14 O3 Ni2 N3 111.0(2)
C14 O3 Ni2 N4 -68.2(2)
C55 N3 Ni2 O4 -98.1(2)
C51 N3 Ni2 O4 32.9(2)
C55 N3 Ni2 O7 81.1(2)
C51 N3 Ni2 O7 -147.9(2)
C55 N3 Ni2 O8 -8.5(2)
C51 N3 Ni2 O8 122.5(2)
C55 N3 Ni2 O3 172.8(2)
C51 N3 Ni2 O3 -56.2(2)
C60 N4 Ni2 O4 66.0(3)
C56 N4 Ni2 O4 -151.5(3)
C60 N4 Ni2 O7 -113.2(3)
C56 N4 Ni2 O7 29.3(3)
C60 N4 Ni2 O8 -23.5(3)
C56 N4 Ni2 O8 119.0(3)
C60 N4 Ni2 O3 155.3(3)
C56 N4 Ni2 O3 -62.2(3)
